data_4508889
loop_
_publ_author_name
'Cheng, Lin'
'Lin, Jian-Bin'
'Gong, Jun-Zhou'
'Sun, Ai-Ping'
'Ye, Bao-Hui'
'Chen, Xiao-Ming'

_publ_section_title
;
 Encapsulation of Water Cluster,meso-Helical Chain and Tapes in
 Metal&#x2212;Organic Frameworks Based on Double-Stranded Cd(II) Helicates
 and Carboxylates
;
_journal_issue 12
_journal_name_full 'Crystal Growth &amp; Design'
_journal_page_first 2739
_journal_paper_doi 10.1021/cg060441f
_journal_volume 6
_journal_year 2006
_chemical_formula_sum 'C36 H62 Cd2 N12 O19'
_chemical_formula_weight 1191.78
_chemical_name_systematic
; 
 ? 
;
_space_group_IT_number 15
_symmetry_cell_setting monoclinic
_symmetry_space_group_name_Hall '-C 2yc'
_symmetry_space_group_name_H-M 'C 1 2/c 1'
_atom_sites_solution_hydrogens geom
_atom_sites_solution_primary direct
_atom_sites_solution_secondary difmap
_audit_creation_method SHELXL-97
_cell_angle_alpha 90.00
_cell_angle_beta 103.104(2)
_cell_angle_gamma 90.00
_cell_formula_units_Z 4
_cell_length_a 22.387(2)
_cell_length_b 13.1645(12)
_cell_length_c 17.7277(16)
_cell_measurement_temperature 100(2)
_cell_volume 5088.5(8)
_computing_cell_refinement
;
     'SAINT-PLUS for Windows NT, Ver. 6.0, Bruker AXS Inc., 1997.'
;
_computing_data_collection
;
          'SMART for Windows NT, Bruker AXS Inc., 1998.' 
;
_computing_molecular_graphics
;
     'XP-Interactive Molecular Graphics, Ver. 6.10, Bruker AXS Inc., 2000.'
;
_computing_publication_material 'SHELXTL-Bruker AXS Inc., 1998.'
_computing_structure_refinement 'SHELXL-97 (Sheldrick, 1997)'
_computing_structure_solution 'SHELXS-97 (Sheldrick, 1990)'
_diffrn_ambient_temperature 100(2)
_diffrn_measured_fraction_theta_full 0.998
_diffrn_measured_fraction_theta_max 0.998
_diffrn_measurement_device_type 'Bruker APX CCD'
_diffrn_measurement_method 'phi and omega scan'
_diffrn_radiation_monochromator graphite
_diffrn_radiation_source 'fine-focus sealed tube'
_diffrn_radiation_type MoK\a
_diffrn_radiation_wavelength 0.71073
_diffrn_reflns_av_R_equivalents 0.0595
_diffrn_reflns_av_sigmaI/netI 0.0745
_diffrn_reflns_limit_h_max 27
_diffrn_reflns_limit_h_min -27
_diffrn_reflns_limit_k_max 16
_diffrn_reflns_limit_k_min -14
_diffrn_reflns_limit_l_max 20
_diffrn_reflns_limit_l_min -21
_diffrn_reflns_number 13580
_diffrn_reflns_theta_full 25.99
_diffrn_reflns_theta_max 25.99
_diffrn_reflns_theta_min 1.81
_exptl_absorpt_coefficient_mu 0.917
_exptl_absorpt_correction_T_max 0.9059
_exptl_absorpt_correction_T_min 0.7457
_exptl_absorpt_correction_type multi-scan
_exptl_absorpt_process_details sadabs
_exptl_crystal_colour colorless
_exptl_crystal_density_diffrn 1.556
_exptl_crystal_density_method 'not measured'
_exptl_crystal_description block
_exptl_crystal_F_000 2440
_exptl_crystal_size_max 0.34
_exptl_crystal_size_mid 0.11
_exptl_crystal_size_min 0.11
_refine_diff_density_max 0.854
_refine_diff_density_min -0.645
_refine_diff_density_rms 0.096
_refine_ls_extinction_method none
_refine_ls_goodness_of_fit_ref 1.019
_refine_ls_hydrogen_treatment constr
_refine_ls_matrix_type full
_refine_ls_number_parameters 331
_refine_ls_number_reflns 4989
_refine_ls_number_restraints 0
_refine_ls_restrained_S_all 1.019
_refine_ls_R_factor_all 0.0715
_refine_ls_R_factor_gt 0.0482
_refine_ls_shift/su_max 0.000
_refine_ls_shift/su_mean 0.000
_refine_ls_structure_factor_coef Fsqd
_refine_ls_weighting_details 'calc w=1/[\s^2^(Fo^2^)+(0.0335P)^2^+0.0000P] where P=(Fo^2^+2Fc^2^)/3'
_refine_ls_weighting_scheme calc
_refine_ls_wR_factor_gt 0.0888
_refine_ls_wR_factor_ref 0.0963
_reflns_number_gt 3657
_reflns_number_total 4989
_reflns_threshold_expression >2sigma(I)
_cod_data_source_file cg060441fsup1.cif
_cod_data_source_block 4
_cod_original_sg_symbol_H-M C2/c
_cod_database_code 4508889

loop_
_symmetry_equiv_pos_as_xyz
'x, y, z'
'-x, y, -z+1/2'
'x+1/2, y+1/2, z'
'-x+1/2, y+1/2, -z+1/2'
'-x, -y, -z'
'x, -y, z-1/2'
'-x+1/2, -y+1/2, -z'
'x+1/2, -y+1/2, z-1/2'

loop_
_atom_site_label
_atom_site_type_symbol
_atom_site_fract_x
_atom_site_fract_y
_atom_site_fract_z
_atom_site_U_iso_or_equiv
_atom_site_adp_type
_atom_site_occupancy
_atom_site_symmetry_multiplicity
_atom_site_calc_flag
_atom_site_refinement_flags
Cd1 Cd 0.103412(13) 0.62996(2) 0.227315(19) 0.03132(12) Uani 1 1 d .
C1 C 0.1342(2) 0.4058(4) 0.1694(3) 0.0452(12) Uani 1 1 d .
H1A H 0.1739 0.4203 0.2001 0.054 Uiso 1 1 calc R
C2 C 0.1272(2) 0.3232(4) 0.1210(3) 0.0496(13) Uani 1 1 d .
H2A H 0.1614 0.2821 0.1175 0.060 Uiso 1 1 calc R
C3 C 0.0699(2) 0.3016(4) 0.0778(3) 0.0513(13) Uani 1 1 d .
H3A H 0.0634 0.2443 0.0443 0.062 Uiso 1 1 calc R
C4 C 0.0216(2) 0.3639(3) 0.0833(3) 0.0478(13) Uani 1 1 d .
H4A H -0.0185 0.3509 0.0531 0.057 Uiso 1 1 calc R
C5 C 0.03231(18) 0.4448(3) 0.1332(2) 0.0320(10) Uani 1 1 d .
C6 C -0.01793(17) 0.5152(3) 0.1425(2) 0.0296(10) Uani 1 1 d .
C7 C -0.04787(17) 0.7641(3) 0.1575(2) 0.0283(10) Uani 1 1 d .
C8 C -0.09449(17) 0.8326(3) 0.1789(2) 0.0283(10) Uani 1 1 d .
C9 C -0.10993(18) 0.9243(3) 0.1429(3) 0.0384(11) Uani 1 1 d .
H9A H -0.0913 0.9462 0.1026 0.046 Uiso 1 1 calc R
C10 C -0.1530(2) 0.9840(3) 0.1664(3) 0.0504(13) Uani 1 1 d .
H10A H -0.1640 1.0482 0.1428 0.060 Uiso 1 1 calc R
C11 C -0.1795(2) 0.9502(4) 0.2235(3) 0.0524(14) Uani 1 1 d .
H11A H -0.2093 0.9902 0.2403 0.063 Uiso 1 1 calc R
C12 C -0.1624(2) 0.8566(3) 0.2566(3) 0.0448(12) Uani 1 1 d .
H12A H -0.1809 0.8330 0.2964 0.054 Uiso 1 1 calc R
C13 C 0.1480(2) 0.6761(3) 0.0852(3) 0.0361(11) Uani 1 1 d .
C14 C 0.1873(2) 0.6670(4) 0.0261(3) 0.0448(12) Uani 1 1 d .
H14A H 0.2120 0.6040 0.0362 0.054 Uiso 1 1 calc R
H14B H 0.1602 0.6615 -0.0263 0.054 Uiso 1 1 calc R
C15 C 0.2296(2) 0.7565(4) 0.0283(3) 0.0486(13) Uani 1 1 d .
H15A H 0.1958 0.8084 0.0256 0.062(15) Uiso 1 1 d R
H15B H 0.2605 0.7588 0.0783 0.065(16) Uiso 1 1 d R
C16 C 0.2257(2) 0.6059(3) 0.3787(3) 0.0381(11) Uani 1 1 d .
C17 C 0.2210(3) 0.6161(4) 0.4621(3) 0.0608(15) Uani 1 1 d .
H17A H 0.2316 0.5496 0.4878 0.073 Uiso 1 1 calc R
H17B H 0.1776 0.6302 0.4625 0.073 Uiso 1 1 calc R
C18 C 0.2603(2) 0.6967(3) 0.5107(3) 0.0477(13) Uani 1 1 d .
H18A H 0.2638 0.6882 0.5711 0.054(14) Uiso 1 1 d R
H18B H 0.3089 0.6841 0.5038 0.065(15) Uiso 1 1 d R
N1 N 0.08806(14) 0.4667(2) 0.1754(2) 0.0336(9) Uani 1 1 d .
N2 N -0.07431(15) 0.4766(3) 0.1327(2) 0.0461(11) Uani 1 1 d .
H2B H -0.0766 0.4209 0.1326 0.043(17) Uiso 1 1 d R
H2C H -0.1083 0.5154 0.1341 0.048(14) Uiso 1 1 d R
N3 N -0.00259(14) 0.6088(2) 0.15811(19) 0.0275(8) Uani 1 1 d .
N4 N -0.05105(14) 0.6676(2) 0.17361(19) 0.0280(8) Uani 1 1 d .
N5 N -0.00722(15) 0.8043(3) 0.1213(2) 0.0395(9) Uani 1 1 d .
H5B H -0.0073 0.8703 0.1203 0.046(14) Uiso 1 1 d R
H5C H 0.0230 0.7700 0.1106 0.033(12) Uiso 1 1 d R
N6 N -0.12088(15) 0.7985(2) 0.2348(2) 0.0346(9) Uani 1 1 d .
O1 O 0.17184(14) 0.6426(2) 0.15183(19) 0.0474(8) Uani 1 1 d .
O2 O 0.09607(13) 0.7139(2) 0.06704(18) 0.0506(9) Uani 1 1 d .
O3 O 0.27511(13) 0.6261(3) 0.36261(19) 0.0533(9) Uani 1 1 d .
O4 O 0.17925(13) 0.5721(2) 0.33094(19) 0.0478(8) Uani 1 1 d .
O1W O 0.38349(16) 0.5423(3) 0.4421(2) 0.0790(12) Uani 1 1 d .
H1WA H 0.3419 0.5521 0.4158 0.15(3) Uiso 1 1 d R
H1WB H 0.3882 0.4811 0.4658 0.19(4) Uiso 1 1 d R
O2W O 0.48285(14) 0.5293(2) 0.3785(2) 0.0553(9) Uani 1 1 d .
H2WA H 0.4503 0.5247 0.4063 0.11(2) Uiso 1 1 d R
H2WB H 0.4766 0.5823 0.3412 0.20(4) Uiso 1 1 d R
O3W O 0.5000 0.6420(5) 0.2500 0.0672(15) Uani 1 2 d S
H3WA H 0.4749 0.6967 0.2366 0.31(6) Uiso 1 1 d R
O4W O 0.39787(15) 0.7530(3) 0.1683(2) 0.0562(9) Uani 1 1 d .
H4WA H 0.3731 0.7373 0.1986 0.058(17) Uiso 1 1 d R
H4WB H 0.3856 0.7042 0.1283 0.21(4) Uiso 1 1 d R
O5W O 0.41401(15) 0.6346(3) 0.0402(2) 0.0568(9) Uani 1 1 d .
H5WA H 0.4502 0.6051 0.0616 0.14(3) Uiso 1 1 d R
H5WB H 0.4220 0.6939 0.0120 0.11(2) Uiso 1 1 d R
O6W O 0.29184(15) 0.7028(2) 0.2226(2) 0.0534(9) Uani 1 1 d .
H6WA H 0.2978 0.6851 0.2727 0.08(2) Uiso 1 1 d R
H6WB H 0.2538 0.6827 0.2093 0.09(2) Uiso 1 1 d R

loop_
_atom_site_aniso_label
_atom_site_aniso_U_11
_atom_site_aniso_U_22
_atom_site_aniso_U_33
_atom_site_aniso_U_23
_atom_site_aniso_U_13
_atom_site_aniso_U_12
Cd1 0.02688(17) 0.03321(19) 0.0371(2) -0.00586(15) 0.01397(14) -0.00377(14)
C1 0.031(2) 0.050(3) 0.052(3) -0.001(2) 0.005(2) 0.007(2)
C2 0.052(3) 0.045(3) 0.055(4) -0.006(3) 0.018(3) 0.018(2)
C3 0.059(3) 0.043(3) 0.054(4) -0.017(2) 0.016(3) 0.007(3)
C4 0.037(3) 0.043(3) 0.060(4) -0.018(2) 0.004(2) 0.005(2)
C5 0.028(2) 0.032(2) 0.036(3) -0.002(2) 0.007(2) 0.0036(19)
C6 0.024(2) 0.036(3) 0.029(3) -0.0014(19) 0.0052(19) 0.0033(19)
C7 0.027(2) 0.032(2) 0.027(2) 0.0007(18) 0.0086(19) 0.0024(18)
C8 0.025(2) 0.031(2) 0.030(3) -0.0033(19) 0.008(2) 0.0007(18)
C9 0.037(2) 0.035(3) 0.047(3) 0.010(2) 0.017(2) 0.005(2)
C10 0.046(3) 0.034(3) 0.076(4) 0.009(2) 0.023(3) 0.011(2)
C11 0.044(3) 0.040(3) 0.081(4) 0.000(3) 0.030(3) 0.015(2)
C12 0.046(3) 0.039(3) 0.058(3) 0.003(2) 0.032(3) 0.011(2)
C13 0.035(3) 0.041(3) 0.038(3) -0.006(2) 0.020(2) -0.016(2)
C14 0.038(3) 0.066(3) 0.035(3) -0.003(2) 0.018(2) -0.002(2)
C15 0.035(3) 0.075(4) 0.041(3) 0.001(3) 0.018(2) -0.005(3)
C16 0.036(3) 0.035(3) 0.046(3) 0.009(2) 0.014(2) 0.000(2)
C17 0.087(4) 0.044(3) 0.059(4) -0.013(3) 0.033(3) -0.029(3)
C18 0.051(3) 0.056(3) 0.034(3) -0.002(2) 0.005(3) 0.000(3)
N1 0.0243(18) 0.036(2) 0.042(2) -0.0058(17) 0.0105(17) 0.0047(16)
N2 0.026(2) 0.038(3) 0.074(3) -0.017(2) 0.011(2) -0.0015(18)
N3 0.0299(18) 0.0248(19) 0.031(2) -0.0002(15) 0.0135(16) 0.0058(15)
N4 0.0240(17) 0.0296(19) 0.032(2) 0.0017(15) 0.0099(16) 0.0061(15)
N5 0.038(2) 0.031(2) 0.057(3) 0.0078(18) 0.027(2) 0.0088(17)
N6 0.036(2) 0.030(2) 0.042(2) 0.0011(17) 0.0181(18) 0.0041(16)
O1 0.0426(18) 0.071(2) 0.032(2) 0.0021(17) 0.0159(16) -0.0056(16)
O2 0.0366(18) 0.069(2) 0.050(2) 0.0065(18) 0.0193(17) 0.0038(17)
O3 0.0364(18) 0.084(3) 0.041(2) 0.0047(18) 0.0134(16) -0.0157(17)
O4 0.0300(17) 0.054(2) 0.054(2) 0.0038(17) -0.0008(16) -0.0063(16)
O1W 0.052(2) 0.103(3) 0.086(3) 0.030(3) 0.025(2) 0.022(2)
O2W 0.047(2) 0.052(2) 0.071(3) -0.001(2) 0.0239(19) 0.0058(16)
O3W 0.061(3) 0.078(4) 0.060(4) 0.000 0.008(3) 0.000
O4W 0.059(2) 0.056(2) 0.058(2) 0.0010(19) 0.023(2) -0.0037(18)
O5W 0.055(2) 0.054(2) 0.062(3) 0.0067(19) 0.0122(19) 0.0060(19)
O6W 0.044(2) 0.070(2) 0.049(3) 0.0097(18) 0.0146(17) -0.0036(18)

loop_
_atom_type_symbol
_atom_type_description
_atom_type_scat_dispersion_real
_atom_type_scat_dispersion_imag
_atom_type_scat_source
C C 0.0033 0.0016 'International Tables Vol C Tables 4.2.6.8 and 6.1.1.4'
H H 0.0000 0.0000 'International Tables Vol C Tables 4.2.6.8 and 6.1.1.4'
N N 0.0061 0.0033 'International Tables Vol C Tables 4.2.6.8 and 6.1.1.4'
O O 0.0106 0.0060 'International Tables Vol C Tables 4.2.6.8 and 6.1.1.4'
Cd Cd -0.8075 1.2024 'International Tables Vol C Tables 4.2.6.8 and 6.1.1.4'

loop_
_geom_angle_atom_site_label_1
_geom_angle_atom_site_label_2
_geom_angle_atom_site_label_3
_geom_angle
_geom_angle_site_symmetry_1
_geom_angle_site_symmetry_3
O1 Cd1 N6 90.50(12) . 2
O1 Cd1 O4 91.17(11) . .
N6 Cd1 O4 92.25(12) 2 .
O1 Cd1 N1 83.87(12) . .
N6 Cd1 N1 173.31(12) 2 .
O4 Cd1 N1 91.47(11) . .
O1 Cd1 N4 159.78(11) . 2
N6 Cd1 N4 70.50(11) 2 2
O4 Cd1 N4 83.02(11) . 2
N1 Cd1 N4 115.51(11) . 2
O1 Cd1 N3 115.21(11) . .
N6 Cd1 N3 109.67(11) 2 .
O4 Cd1 N3 144.63(11) . .
N1 Cd1 N3 69.83(11) . .
N4 Cd1 N3 78.92(10) 2 .
N1 C1 C2 123.1(4) . .
N1 C1 H1A 118.4 . .
C2 C1 H1A 118.4 . .
C3 C2 C1 118.3(4) . .
C3 C2 H2A 120.8 . .
C1 C2 H2A 120.8 . .
C2 C3 C4 119.3(4) . .
C2 C3 H3A 120.4 . .
C4 C3 H3A 120.4 . .
C5 C4 C3 118.9(4) . .
C5 C4 H4A 120.6 . .
C3 C4 H4A 120.6 . .
N1 C5 C4 122.4(4) . .
N1 C5 C6 115.8(3) . .
C4 C5 C6 121.8(4) . .
N3 C6 N2 126.0(4) . .
N3 C6 C5 116.4(3) . .
N2 C6 C5 117.5(4) . .
N4 C7 N5 124.5(4) . .
N4 C7 C8 117.0(4) . .
N5 C7 C8 118.4(4) . .
N6 C8 C9 122.1(4) . .
N6 C8 C7 115.9(4) . .
C9 C8 C7 121.9(4) . .
C8 C9 C10 118.7(4) . .
C8 C9 H9A 120.6 . .
C10 C9 H9A 120.6 . .
C11 C10 C9 119.4(4) . .
C11 C10 H10A 120.3 . .
C9 C10 H10A 120.3 . .
C10 C11 C12 118.8(4) . .
C10 C11 H11A 120.6 . .
C12 C11 H11A 120.6 . .
N6 C12 C11 122.5(4) . .
N6 C12 H12A 118.8 . .
C11 C12 H12A 118.8 . .
O2 C13 O1 123.9(4) . .
O2 C13 C14 120.6(4) . .
O1 C13 C14 115.5(4) . .
C15 C14 C13 112.3(4) . .
C15 C14 H14A 109.1 . .
C13 C14 H14A 109.1 . .
C15 C14 H14B 109.1 . .
C13 C14 H14B 109.1 . .
H14A C14 H14B 107.9 . .
C14 C15 C15 111.4(5) . 7_565
C14 C15 H15A 93.9 . .
C15 C15 H15A 127.0 7_565 .
C14 C15 H15B 110.7 . .
C15 C15 H15B 101.0 7_565 .
H15A C15 H15B 112.6 . .
O3 C16 O4 124.5(5) . .
O3 C16 C17 118.2(4) . .
O4 C16 C17 117.1(4) . .
C16 C17 C18 117.2(4) . .
C16 C17 H17A 108.0 . .
C18 C17 H17A 108.0 . .
C16 C17 H17B 108.0 . .
C18 C17 H17B 108.0 . .
H17A C17 H17B 107.2 . .
C18 C18 C17 113.9(5) 7_566 .
C18 C18 H18A 107.6 7_566 .
C17 C18 H18A 113.6 . .
C18 C18 H18B 110.9 7_566 .
C17 C18 H18B 106.5 . .
H18A C18 H18B 103.9 . .
C1 N1 C5 118.0(4) . .
C1 N1 Cd1 122.6(3) . .
C5 N1 Cd1 117.2(3) . .
C6 N2 H2B 116.3 . .
C6 N2 H2C 123.2 . .
H2B N2 H2C 119.7 . .
C6 N3 N4 112.7(3) . .
C6 N3 Cd1 113.6(2) . .
N4 N3 Cd1 123.1(2) . .
C7 N4 N3 114.1(3) . .
C7 N4 Cd1 115.1(3) . 2
N3 N4 Cd1 124.1(2) . 2
C7 N5 H5B 114.0 . .
C7 N5 H5C 123.2 . .
H5B N5 H5C 120.9 . .
C12 N6 C8 118.5(4) . .
C12 N6 Cd1 123.3(3) . 2
C8 N6 Cd1 117.4(3) . 2
C13 O1 Cd1 112.4(3) . .
C16 O4 Cd1 139.0(3) . .
H1WA O1W H1WB 110.3 . .
H2WA O2W H2WB 113.0 . .
H4WA O4W H4WB 100.4 . .
H5WA O5W H5WB 108.3 . .
H6WA O6W H6WB 96.1 . .

loop_
_geom_bond_atom_site_label_1
_geom_bond_atom_site_label_2
_geom_bond_distance
_geom_bond_site_symmetry_2
Cd1 O1 2.257(3) .
Cd1 N6 2.325(3) 2
Cd1 O4 2.329(3) .
Cd1 N1 2.332(3) .
Cd1 N4 2.374(3) 2
Cd1 N3 2.428(3) .
C1 N1 1.331(5) .
C1 C2 1.372(6) .
C1 H1A 0.9500 .
C2 C3 1.367(6) .
C2 H2A 0.9500 .
C3 C4 1.378(6) .
C3 H3A 0.9500 .
C4 C5 1.370(6) .
C4 H4A 0.9500 .
C5 N1 1.333(5) .
C5 C6 1.495(5) .
C6 N3 1.293(5) .
C6 N2 1.335(5) .
C7 N4 1.309(5) .
C7 N5 1.336(5) .
C7 C8 1.492(5) .
C8 N6 1.340(5) .
C8 C9 1.373(5) .
C9 C10 1.379(6) .
C9 H9A 0.9500 .
C10 C11 1.360(7) .
C10 H10A 0.9500 .
C11 C12 1.381(6) .
C11 H11A 0.9500 .
C12 N6 1.326(5) .
C12 H12A 0.9500 .
C13 O2 1.238(5) .
C13 O1 1.260(5) .
C13 C14 1.518(6) .
C14 C15 1.507(6) .
C14 H14A 0.9900 .
C14 H14B 0.9900 .
C15 C15 1.513(8) 7_565
C15 H15A 1.0115 .
C15 H15B 0.9936 .
C16 O3 1.231(5) .
C16 O4 1.264(5) .
C16 C17 1.513(7) .
C17 C18 1.516(6) .
C17 H17A 0.9900 .
C17 H17B 0.9900 .
C18 C18 1.500(8) 7_566
C18 H18A 1.0611 .
C18 H18B 1.1340 .
N2 H2B 0.7348 .
N2 H2C 0.9210 .
N3 N4 1.409(4) .
N4 Cd1 2.374(3) 2
N5 H5B 0.8689 .
N5 H5C 0.8704 .
N6 Cd1 2.325(3) 2
O1W H1WA 0.9499 .
O1W H1WB 0.9045 .
O2W H2WA 0.9694 .
O2W H2WB 0.9500 .
O3W H3WA 0.9112 .
O4W H4WA 0.8786 .
O4W H4WB 0.9499 .
O5W H5WA 0.9008 .
O5W H5WB 0.9641 .
O6W H6WA 0.8980 .
O6W H6WB 0.8716 .

loop_
_geom_hbond_atom_site_label_D
_geom_hbond_atom_site_label_H
_geom_hbond_atom_site_label_A
_geom_hbond_distance_DH
_geom_hbond_distance_HA
_geom_hbond_distance_DA
_geom_hbond_angle_DHA
_geom_hbond_site_symmetry_A
N2 H2B O4W 0.73 2.40 3.103(6) 159.6 3_445
N2 H2C O4 0.92 1.98 2.864(5) 160.7 2
N5 H5B O2W 0.87 2.16 3.011(5) 165.5 4
N5 H5C O2 0.87 2.09 2.949(5) 167.1 .
O1W H1WA O3 0.95 1.85 2.745(5) 155.3 .
O1W H1WB O5W 0.90 2.01 2.894(5) 165.0 6_566
O2W H2WA O1W 0.97 1.77 2.717(5) 165.7 .
O2W H2WB O3W 0.95 1.97 2.817(5) 147.0 .
O3W H3WA O4W 0.91 2.01 2.821(4) 147.4 .
O4W H4WA O6W 0.88 2.01 2.835(5) 155.2 .
O4W H4WB O5W 0.95 2.03 2.844(5) 142.1 .
O5W H5WA O2W 0.90 1.91 2.797(5) 167.7 2_655
O5W H5WB O2 0.96 1.83 2.729(5) 154.0 7_565
O6W H6WA O3 0.90 1.94 2.782(5) 155.1 .
O6W H6WB O1 0.87 1.96 2.809(4) 164.8 .
